data_4118780
loop_
_publ_author_name
'Xiao Shen'
'Wei Zhang'
'Chuanfa Ni'
'Yucheng Gu'
'Jinbo Hu'

_publ_section_title
;
 Tuning the Reactivity of Difluoromethyl Sulfoximines from Electrophilic
 to Nucleophilic: Stereoselective Nucleophilic Difluoromethylation of Aryl
 Ketones
;
_journal_name_full 'Journal of the American Chemical Society'
_journal_page_first 16999
_journal_page_last 17002
_journal_paper_doi 10.1021/ja308419a
_journal_volume 134
_journal_year 2012
_chemical_absolute_configuration ad
_chemical_formula_sum 'C15 H15 F2 N O2 S'
_chemical_formula_weight 311.34
_chemical_name_systematic
; 
 ? 
;
_space_group_IT_number 19
_symmetry_cell_setting orthorhombic
_symmetry_space_group_name_Hall 'P 2ac 2ab'
_symmetry_space_group_name_H-M 'P 21 21 21'
_atom_sites_solution_hydrogens geom
_atom_sites_solution_primary direct
_atom_sites_solution_secondary difmap
_audit_creation_method SHELXL-97
_cell_angle_alpha 90.00
_cell_angle_beta 90.00
_cell_angle_gamma 90.00
_cell_formula_units_Z 4
_cell_length_a 6.2177(4)
_cell_length_b 12.0255(7)
_cell_length_c 19.4130(11)
_cell_measurement_reflns_used 4168
_cell_measurement_temperature 293(2)
_cell_measurement_theta_max 55.143
_cell_measurement_theta_min 5.393
_cell_volume 1451.53(15)
_computing_cell_refinement 'Bruker SMART'
_computing_data_collection 'Bruker SMART'
_computing_data_reduction 'Bruker SHELXTL'
_computing_molecular_graphics 'Bruker SHELXTL'
_computing_publication_material 'Bruker SHELXTL'
_computing_structure_refinement 'SHELXL-97 (Sheldrick, 1997)'
_computing_structure_solution 'SHELXS-97 (Sheldrick, 1990)'
_diffrn_ambient_temperature 293(2)
_diffrn_measured_fraction_theta_full 1.000
_diffrn_measured_fraction_theta_max 1.000
_diffrn_measurement_device_type 'CCD area detector'
_diffrn_measurement_method 'phi and omega scans'
_diffrn_radiation_monochromator graphite
_diffrn_radiation_source 'fine-focus sealed tube'
_diffrn_radiation_type MoK\a
_diffrn_radiation_wavelength 0.71073
_diffrn_reflns_av_R_equivalents 0.0214
_diffrn_reflns_av_sigmaI/netI 0.0238
_diffrn_reflns_limit_h_max 7
_diffrn_reflns_limit_h_min -7
_diffrn_reflns_limit_k_max 10
_diffrn_reflns_limit_k_min -14
_diffrn_reflns_limit_l_max 23
_diffrn_reflns_limit_l_min -23
_diffrn_reflns_number 8826
_diffrn_reflns_theta_full 26.00
_diffrn_reflns_theta_max 26.00
_diffrn_reflns_theta_min 1.99
_exptl_absorpt_coefficient_mu 0.248
_exptl_absorpt_correction_T_max 1.00000
_exptl_absorpt_correction_T_min 0.84583
_exptl_absorpt_correction_type empirical
_exptl_absorpt_process_details sadabs
_exptl_crystal_colour colorless
_exptl_crystal_density_diffrn 1.425
_exptl_crystal_description prismatic
_exptl_crystal_F_000 648
_exptl_crystal_size_max 0.269
_exptl_crystal_size_mid 0.201
_exptl_crystal_size_min 0.137
_refine_diff_density_max 0.219
_refine_diff_density_min -0.156
_refine_diff_density_rms 0.034
_refine_ls_abs_structure_details 'Flack H D (1983), Acta Cryst. A39, 876-881'
_refine_ls_abs_structure_Flack -0.06(6)
_refine_ls_extinction_method none
_refine_ls_goodness_of_fit_ref 1.038
_refine_ls_hydrogen_treatment mixed
_refine_ls_matrix_type full
_refine_ls_number_parameters 199
_refine_ls_number_reflns 2853
_refine_ls_number_restraints 2
_refine_ls_restrained_S_all 1.040
_refine_ls_R_factor_all 0.0313
_refine_ls_R_factor_gt 0.0295
_refine_ls_shift/su_max 0.000
_refine_ls_shift/su_mean 0.000
_refine_ls_structure_factor_coef Fsqd
_refine_ls_weighting_details 'calc w=1/[\s^2^(Fo^2^)+(0.0477P)^2^+0.1261P] where P=(Fo^2^+2Fc^2^)/3'
_refine_ls_weighting_scheme calc
_refine_ls_wR_factor_gt 0.0761
_refine_ls_wR_factor_ref 0.0776
_reflns_number_gt 2705
_reflns_number_total 2853
_reflns_threshold_expression >2sigma(I)
_cod_data_source_file ja308419a_si_002.cif
_cod_data_source_block cd211536
_cod_database_code 4118780

loop_
_symmetry_equiv_pos_as_xyz
'x, y, z'
'-x+1/2, -y, z+1/2'
'-x, y+1/2, -z+1/2'
'x+1/2, -y+1/2, -z'

loop_
_atom_site_label
_atom_site_type_symbol
_atom_site_fract_x
_atom_site_fract_y
_atom_site_fract_z
_atom_site_U_iso_or_equiv
_atom_site_adp_type
_atom_site_occupancy
_atom_site_symmetry_multiplicity
_atom_site_calc_flag
_atom_site_refinement_flags
S1 S 0.30772(7) 0.14777(3) 0.18145(2) 0.03670(12) Uani 1 1 d .
N1 N 0.3676(4) 0.26340(14) 0.20433(9) 0.0610(5) Uani 1 1 d D
O1 O 0.4666(3) -0.04172(11) 0.35076(6) 0.0511(4) Uani 1 1 d D
O2 O 0.0896(2) 0.11180(13) 0.17267(7) 0.0586(4) Uani 1 1 d .
F1 F 0.63146(17) 0.07916(12) 0.25147(6) 0.0606(3) Uani 1 1 d .
F2 F 0.4537(2) -0.05186(8) 0.20150(5) 0.0575(3) Uani 1 1 d .
C1 C 0.4322(3) 0.04152(14) 0.23969(8) 0.0358(4) Uani 1 1 d .
C2 C 0.3148(3) 0.01461(13) 0.30859(8) 0.0375(4) Uani 1 1 d .
C3 C 0.1211(3) -0.05933(16) 0.29489(10) 0.0508(5) Uani 1 1 d .
H3A H 0.1687 -0.1295 0.2769 0.076 Uiso 1 1 calc R
H3B H 0.0282 -0.0239 0.2620 0.076 Uiso 1 1 calc R
H3C H 0.0441 -0.0713 0.3371 0.076 Uiso 1 1 calc R
C4 C 0.2610(3) 0.12271(13) 0.34635(8) 0.0360(4) Uani 1 1 d .
C5 C 0.4143(3) 0.17234(15) 0.38775(9) 0.0463(4) Uani 1 1 d .
H5 H 0.5482 0.1390 0.3932 0.056 Uiso 1 1 calc R
C6 C 0.3697(4) 0.27148(18) 0.42118(12) 0.0616(6) Uani 1 1 d .
H6 H 0.4740 0.3039 0.4491 0.074 Uiso 1 1 calc R
C7 C 0.1740(4) 0.32232(18) 0.41364(12) 0.0655(6) Uani 1 1 d .
H7 H 0.1458 0.3893 0.4358 0.079 Uiso 1 1 calc R
C8 C 0.0193(4) 0.27317(19) 0.37292(11) 0.0602(6) Uani 1 1 d .
H8 H -0.1143 0.3069 0.3678 0.072 Uiso 1 1 calc R
C9 C 0.0620(3) 0.17365(16) 0.33957(9) 0.0467(4) Uani 1 1 d .
H9 H -0.0437 0.1408 0.3125 0.056 Uiso 1 1 calc R
C10 C 0.4503(3) 0.12672(13) 0.10388(8) 0.0363(4) Uani 1 1 d .
C11 C 0.3542(4) 0.06115(16) 0.05442(9) 0.0503(5) Uani 1 1 d .
H11 H 0.2197 0.0297 0.0622 0.060 Uiso 1 1 calc R
C12 C 0.4611(5) 0.04307(19) -0.00680(10) 0.0647(6) Uani 1 1 d .
H12 H 0.3982 -0.0004 -0.0409 0.078 Uiso 1 1 calc R
C13 C 0.6604(4) 0.08925(18) -0.01750(10) 0.0626(6) Uani 1 1 d .
H13 H 0.7321 0.0763 -0.0588 0.075 Uiso 1 1 calc R
C14 C 0.7546(3) 0.15432(18) 0.03209(10) 0.0539(5) Uani 1 1 d .
H14 H 0.8889 0.1858 0.0241 0.065 Uiso 1 1 calc R
C15 C 0.6508(3) 0.17319(15) 0.09385(9) 0.0440(4) Uani 1 1 d .
H15 H 0.7146 0.2163 0.1280 0.053 Uiso 1 1 calc R
H1 H 0.320(4) 0.269(2) 0.2409(9) 0.070(8) Uiso 1 1 d D
H1A H 0.503(4) -0.1000(15) 0.3329(12) 0.069(8) Uiso 1 1 d D

loop_
_atom_site_aniso_label
_atom_site_aniso_U_11
_atom_site_aniso_U_22
_atom_site_aniso_U_33
_atom_site_aniso_U_23
_atom_site_aniso_U_13
_atom_site_aniso_U_12
S1 0.0386(2) 0.0385(2) 0.0330(2) 0.00602(16) 0.00140(17) 0.00262(17)
N1 0.0985(16) 0.0373(8) 0.0473(9) 0.0015(7) 0.0276(10) -0.0032(9)
O1 0.0763(10) 0.0429(7) 0.0340(6) -0.0017(5) -0.0127(6) 0.0163(7)
O2 0.0380(7) 0.0931(10) 0.0448(7) 0.0180(7) -0.0041(6) 0.0008(7)
F1 0.0313(6) 0.1026(10) 0.0479(6) 0.0071(6) -0.0045(5) -0.0018(6)
F2 0.0950(9) 0.0417(5) 0.0358(5) -0.0013(4) 0.0080(6) 0.0187(6)
C1 0.0376(9) 0.0384(8) 0.0313(8) 0.0007(7) -0.0034(7) 0.0041(7)
C2 0.0476(9) 0.0362(8) 0.0285(7) 0.0036(6) -0.0043(7) 0.0001(7)
C3 0.0667(13) 0.0465(10) 0.0392(9) 0.0004(8) 0.0030(9) -0.0159(9)
C4 0.0454(10) 0.0356(8) 0.0270(7) 0.0023(6) 0.0022(7) -0.0019(7)
C5 0.0466(11) 0.0453(10) 0.0472(10) -0.0053(8) -0.0038(8) 0.0000(8)
C6 0.0708(15) 0.0514(11) 0.0626(13) -0.0176(10) -0.0065(11) -0.0093(10)
C7 0.0819(17) 0.0496(11) 0.0651(13) -0.0158(10) 0.0108(13) 0.0079(12)
C8 0.0567(13) 0.0638(13) 0.0599(12) -0.0039(11) 0.0097(10) 0.0200(11)
C9 0.0421(10) 0.0553(11) 0.0426(9) -0.0022(8) -0.0001(8) 0.0023(8)
C10 0.0434(9) 0.0377(8) 0.0278(7) 0.0056(6) -0.0012(7) 0.0018(7)
C11 0.0609(13) 0.0541(11) 0.0360(9) 0.0025(8) -0.0055(8) -0.0117(9)
C12 0.0909(18) 0.0681(13) 0.0350(10) -0.0061(9) -0.0053(10) -0.0080(13)
C13 0.0823(17) 0.0714(14) 0.0341(9) 0.0045(9) 0.0115(10) 0.0148(13)
C14 0.0490(11) 0.0636(12) 0.0492(10) 0.0101(10) 0.0100(8) 0.0038(9)
C15 0.0457(11) 0.0478(10) 0.0384(9) 0.0025(7) -0.0002(7) -0.0028(8)

loop_
_atom_type_symbol
_atom_type_description
_atom_type_scat_dispersion_real
_atom_type_scat_dispersion_imag
_atom_type_scat_source
C C 0.0033 0.0016 'International Tables Vol C Tables 4.2.6.8 and 6.1.1.4'
H H 0.0000 0.0000 'International Tables Vol C Tables 4.2.6.8 and 6.1.1.4'
N N 0.0061 0.0033 'International Tables Vol C Tables 4.2.6.8 and 6.1.1.4'
O O 0.0106 0.0060 'International Tables Vol C Tables 4.2.6.8 and 6.1.1.4'
F F 0.0171 0.0103 'International Tables Vol C Tables 4.2.6.8 and 6.1.1.4'
S S 0.1246 0.1234 'International Tables Vol C Tables 4.2.6.8 and 6.1.1.4'

loop_
_geom_angle_atom_site_label_1
_geom_angle_atom_site_label_2
_geom_angle_atom_site_label_3
_geom_angle
O2 S1 N1 123.18(11)
O2 S1 C10 109.29(9)
N1 S1 C10 105.06(9)
O2 S1 C1 104.87(8)
N1 S1 C1 110.46(10)
C10 S1 C1 102.09(8)
S1 N1 H1 105(2)
C2 O1 H1A 110.5(18)
F1 C1 F2 106.44(14)
F1 C1 C2 110.92(13)
F2 C1 C2 110.15(13)
F1 C1 S1 104.76(11)
F2 C1 S1 106.05(10)
C2 C1 S1 117.80(12)
O1 C2 C3 110.37(14)
O1 C2 C4 105.92(12)
C3 C2 C4 114.07(16)
O1 C2 C1 106.40(15)
C3 C2 C1 110.02(13)
C4 C2 C1 109.72(13)
C2 C3 H3A 109.5
C2 C3 H3B 109.5
H3A C3 H3B 109.5
C2 C3 H3C 109.5
H3A C3 H3C 109.5
H3B C3 H3C 109.5
C5 C4 C9 118.66(16)
C5 C4 C2 119.67(16)
C9 C4 C2 121.67(16)
C4 C5 C6 120.4(2)
C4 C5 H5 119.8
C6 C5 H5 119.8
C7 C6 C5 120.8(2)
C7 C6 H6 119.6
C5 C6 H6 119.6
C6 C7 C8 119.33(19)
C6 C7 H7 120.3
C8 C7 H7 120.3
C7 C8 C9 120.3(2)
C7 C8 H8 119.8
C9 C8 H8 119.8
C8 C9 C4 120.52(19)
C8 C9 H9 119.7
C4 C9 H9 119.7
C11 C10 C15 121.67(17)
C11 C10 S1 117.26(15)
C15 C10 S1 121.07(13)
C10 C11 C12 118.8(2)
C10 C11 H11 120.6
C12 C11 H11 120.6
C13 C12 C11 120.1(2)
C13 C12 H12 120.0
C11 C12 H12 120.0
C14 C13 C12 120.64(19)
C14 C13 H13 119.7
C12 C13 H13 119.7
C13 C14 C15 120.2(2)
C13 C14 H14 119.9
C15 C14 H14 119.9
C10 C15 C14 118.59(17)
C10 C15 H15 120.7
C14 C15 H15 120.7

loop_
_geom_bond_atom_site_label_1
_geom_bond_atom_site_label_2
_geom_bond_distance
S1 O2 1.4335(15)
S1 N1 1.5064(18)
S1 C10 1.7657(17)
S1 C1 1.8734(16)
N1 H1 0.771(16)
O1 C2 1.421(2)
O1 H1A 0.814(16)
F1 C1 1.339(2)
F2 C1 1.3521(18)
C1 C2 1.558(2)
C2 C3 1.521(3)
C2 C4 1.529(2)
C3 H3A 0.9600
C3 H3B 0.9600
C3 H3C 0.9600
C4 C5 1.382(3)
C4 C9 1.387(3)
C5 C6 1.385(3)
C5 H5 0.9300
C6 C7 1.370(3)
C6 H6 0.9300
C7 C8 1.378(3)
C7 H7 0.9300
C8 C9 1.386(3)
C8 H8 0.9300
C9 H9 0.9300
C10 C11 1.379(2)
C10 C15 1.380(3)
C11 C12 1.379(3)
C11 H11 0.9300
C12 C13 1.374(4)
C12 H12 0.9300
C13 C14 1.372(3)
C13 H13 0.9300
C14 C15 1.380(3)
C14 H14 0.9300
C15 H15 0.9300

loop_
_geom_hbond_atom_site_label_D
_geom_hbond_atom_site_label_H
_geom_hbond_atom_site_label_A
_geom_hbond_distance_DH
_geom_hbond_distance_HA
_geom_hbond_distance_DA
_geom_hbond_angle_DHA
_geom_hbond_site_symmetry_A
O1 H1A N1 0.814(16) 1.966(17) 2.775(2) 172(3) 3_645
C9 H9 F1 0.93 2.46 3.374(2) 169.1 1_455

loop_
_geom_torsion_atom_site_label_1
_geom_torsion_atom_site_label_2
_geom_torsion_atom_site_label_3
_geom_torsion_atom_site_label_4
_geom_torsion
O2 S1 C1 F1 -176.06(11)
N1 S1 C1 F1 -41.35(14)
C10 S1 C1 F1 69.96(12)
O2 S1 C1 F2 71.60(13)
N1 S1 C1 F2 -153.70(13)
C10 S1 C1 F2 -42.39(13)
O2 S1 C1 C2 -52.25(14)
N1 S1 C1 C2 82.46(15)
C10 S1 C1 C2 -166.23(12)
F1 C1 C2 O1 -43.24(17)
F2 C1 C2 O1 74.35(16)
S1 C1 C2 O1 -163.89(11)
F1 C1 C2 C3 -162.81(15)
F2 C1 C2 C3 -45.22(18)
S1 C1 C2 C3 76.54(16)
F1 C1 C2 C4 70.92(18)
F2 C1 C2 C4 -171.50(14)
S1 C1 C2 C4 -49.74(17)
O1 C2 C4 C5 30.1(2)
C3 C2 C4 C5 151.70(16)
C1 C2 C4 C5 -84.36(18)
O1 C2 C4 C9 -150.68(16)
C3 C2 C4 C9 -29.1(2)
C1 C2 C4 C9 94.85(19)
C9 C4 C5 C6 -0.6(3)
C2 C4 C5 C6 178.66(17)
C4 C5 C6 C7 -0.3(3)
C5 C6 C7 C8 0.8(4)
C6 C7 C8 C9 -0.4(4)
C7 C8 C9 C4 -0.5(3)
C5 C4 C9 C8 0.9(3)
C2 C4 C9 C8 -178.28(17)
O2 S1 C10 C11 -13.17(17)
N1 S1 C10 C11 -147.17(16)
C1 S1 C10 C11 97.50(15)
O2 S1 C10 C15 167.54(14)
N1 S1 C10 C15 33.54(17)
C1 S1 C10 C15 -81.79(15)
C15 C10 C11 C12 -0.8(3)
S1 C10 C11 C12 179.95(16)
C10 C11 C12 C13 0.5(3)
C11 C12 C13 C14 -0.5(3)
C12 C13 C14 C15 0.7(3)
C11 C10 C15 C14 1.0(3)
S1 C10 C15 C14 -179.76(15)
C13 C14 C15 C10 -0.9(3)
